data_2237969
loop_
_publ_author_name
'Ganesan, S.'
'Sugumar, P.'
'Ananthan, S.'
'Ponnuswamy, M. N.'

_publ_section_title
;
 3,5-Dimethyl-1-{2-[(5-methyl-1,3,4-thiadiazol-2-yl)sulfanyl]acetyl}-2,6-diphenylpiperidin-4-one
;
_journal_coeditor_code NG5326
_journal_issue 6
_journal_name_full 'Acta Crystallographica Section E'
_journal_page_first o845
_journal_paper_doi 10.1107/S1600536813012014
_journal_volume 69
_journal_year 2013
_chemical_formula_iupac 'C24 H25 N3 O2 S2'
_chemical_formula_moiety 'C24 H25 N3 O2 S2'
_chemical_formula_sum 'C24 H25 N3 O2 S2'
_chemical_formula_weight 451.59
_chemical_name_systematic 3,5-Dimethyl-1-{2-[(5-methyl-1,3,4-thiadiazol-2-yl)sulfanyl]acetyl}-2,6-diphenylpiperidin-4-one
_space_group_IT_number 19
_symmetry_cell_setting orthorhombic
_symmetry_space_group_name_Hall 'P 2ac 2ab'
_symmetry_space_group_name_H-M 'P 21 21 21'
_atom_sites_solution_hydrogens geom
_atom_sites_solution_primary direct
_atom_sites_solution_secondary difmap
_audit_creation_method SHELXL-97
_cell_angle_alpha 90.00
_cell_angle_beta 90.00
_cell_angle_gamma 90.00
_cell_formula_units_Z 4
_cell_length_a 9.1342(6)
_cell_length_b 9.2874(6)
_cell_length_c 27.0454(14)
_cell_measurement_reflns_used 4138
_cell_measurement_temperature 293(2)
_cell_measurement_theta_max 28.41
_cell_measurement_theta_min 1.51
_cell_volume 2294.3(2)
_computing_cell_refinement '<i>SAINT</i> (Bruker, 2008)'
_computing_data_collection '<i>APEX2</i> (Bruker, 2008)'
_computing_data_reduction '<i>SAINT</i> (Bruker, 2008)'
_computing_molecular_graphics '<i>ORTEP-3 for Windows</i> (Farrugia, 2012)'
_computing_publication_material '<i>SHELXL97</i>  (Sheldrick, 2008) and <i>PLATON</i> (Spek, 2009)'
_computing_structure_refinement '<i>SHELXL97</i> (Sheldrick, 2008)'
_computing_structure_solution '<i>SHELXS97</i> (Sheldrick, 2008)'
_diffrn_ambient_temperature 293(2)
_diffrn_measured_fraction_theta_full 0.998
_diffrn_measured_fraction_theta_max 0.998
_diffrn_measurement_device_type 'Bruker SMART APEXII CCD'
_diffrn_measurement_method '\w and \f scans'
_diffrn_radiation_monochromator graphite
_diffrn_radiation_source 'fine-focus sealed tube'
_diffrn_radiation_type MoK\a
_diffrn_radiation_wavelength 0.71073
_diffrn_reflns_av_R_equivalents 0.0329
_diffrn_reflns_av_sigmaI/netI 0.0400
_diffrn_reflns_limit_h_max 10
_diffrn_reflns_limit_h_min -11
_diffrn_reflns_limit_k_max 11
_diffrn_reflns_limit_k_min -10
_diffrn_reflns_limit_l_max 32
_diffrn_reflns_limit_l_min -32
_diffrn_reflns_number 10655
_diffrn_reflns_theta_full 25.50
_diffrn_reflns_theta_max 25.50
_diffrn_reflns_theta_min 1.51
_exptl_absorpt_coefficient_mu 0.258
_exptl_absorpt_correction_T_max 0.9383
_exptl_absorpt_correction_T_min 0.9266
_exptl_absorpt_correction_type multi-scan
_exptl_absorpt_process_details '(<i>SADABS</i>; Bruker, 2008)'
_exptl_crystal_colour 'White Crystalline'
_exptl_crystal_density_diffrn 1.307
_exptl_crystal_density_method 'not measured'
_exptl_crystal_description Block
_exptl_crystal_F_000 952
_exptl_crystal_size_max 0.30
_exptl_crystal_size_mid 0.30
_exptl_crystal_size_min 0.25
_refine_diff_density_max 0.178
_refine_diff_density_min -0.235
_refine_ls_abs_structure_details 'Flack (1983), 1461 Friedel pairs'
_refine_ls_abs_structure_Flack 0.26(8)
_refine_ls_extinction_method none
_refine_ls_goodness_of_fit_ref 1.057
_refine_ls_hydrogen_treatment constr
_refine_ls_matrix_type full
_refine_ls_number_parameters 293
_refine_ls_number_reflns 4215
_refine_ls_number_restraints 2
_refine_ls_restrained_S_all 1.057
_refine_ls_R_factor_all 0.0495
_refine_ls_R_factor_gt 0.0396
_refine_ls_shift/su_max 0.003
_refine_ls_shift/su_mean 0.000
_refine_ls_structure_factor_coef Fsqd
_refine_ls_weighting_details 'calc w=1/[\s^2^(Fo^2^)+(0.0407P)^2^+0.4037P] where P=(Fo^2^+2Fc^2^)/3'
_refine_ls_weighting_scheme calc
_refine_ls_wR_factor_gt 0.0927
_refine_ls_wR_factor_ref 0.0975
_reflns_number_gt 3623
_reflns_number_total 4215
_reflns_threshold_expression >2sigma(I)
_cod_data_source_file ng5326.cif
_cod_data_source_block I
_cod_database_code 2237969
_cod_database_fobs_code 2237969

loop_
_symmetry_equiv_pos_as_xyz
'x, y, z'
'-x+1/2, -y, z+1/2'
'x+1/2, -y+1/2, -z'
'-x, y+1/2, -z+1/2'

loop_
_atom_site_type_symbol
_atom_site_label
_atom_site_fract_x
_atom_site_fract_y
_atom_site_fract_z
_atom_site_U_iso_or_equiv
_atom_site_adp_type
_atom_site_calc_flag
_atom_site_refinement_flags
_atom_site_occupancy
_atom_site_symmetry_multiplicity
_atom_site_disorder_assembly
_atom_site_disorder_group
C C2 0.8537(3) 0.3491(3) 0.31092(8) 0.0434(6) Uani d . 1 1 . .
H H2 0.9412 0.4016 0.3003 0.052 Uiso calc R 1 1 . .
C C3 0.7285(3) 0.4013(3) 0.27855(9) 0.0498(6) Uani d . 1 1 . .
H H3 0.7412 0.3594 0.2456 0.060 Uiso calc R 1 1 . .
C C4 0.5804(3) 0.3549(3) 0.29802(10) 0.0557(7) Uani d . 1 1 . .
C C5 0.5761(3) 0.2856(3) 0.34821(9) 0.0468(6) Uani d . 1 1 . .
H H5 0.6113 0.1866 0.3442 0.056 Uiso calc R 1 1 . .
C C6 0.6804(2) 0.3605(3) 0.38547(8) 0.0409(5) Uani d . 1 1 . .
H H6 0.6351 0.4523 0.3948 0.049 Uiso calc R 1 1 . .
C C7 0.6940(2) 0.2704(3) 0.43237(9) 0.0420(6) Uani d . 1 1 . .
C C8 0.6392(3) 0.3216(3) 0.47632(9) 0.0565(7) Uani d . 1 1 . .
H H8 0.5926 0.4105 0.4773 0.068 Uiso calc R 1 1 . .
C C9 0.6530(4) 0.2415(4) 0.51908(11) 0.0761(10) Uani d . 1 1 . .
H H9 0.6165 0.2776 0.5487 0.091 Uiso calc R 1 1 . .
C C10 0.7197(4) 0.1100(4) 0.51842(13) 0.0766(10) Uani d . 1 1 . .
H H10 0.7295 0.0570 0.5474 0.092 Uiso calc R 1 1 . .
C C11 0.7717(4) 0.0571(4) 0.47490(13) 0.0716(9) Uani d . 1 1 . .
H H11 0.8162 -0.0329 0.4741 0.086 Uiso calc R 1 1 . .
C C12 0.7588(3) 0.1361(3) 0.43181(10) 0.0559(7) Uani d . 1 1 . .
H H12 0.7941 0.0986 0.4022 0.067 Uiso calc R 1 1 . .
C C13 0.8916(3) 0.1899(3) 0.30846(8) 0.0431(6) Uani d . 1 1 . .
C C14 1.0060(3) 0.1415(3) 0.33779(9) 0.0569(7) Uani d . 1 1 . .
H H14 1.0598 0.2074 0.3562 0.068 Uiso calc R 1 1 . .
C C15 1.0411(3) -0.0013(4) 0.34010(12) 0.0689(9) Uani d . 1 1 . .
H H15 1.1161 -0.0316 0.3609 0.083 Uiso calc R 1 1 . .
C C16 0.9671(4) -0.1006(3) 0.31216(12) 0.0705(9) Uani d . 1 1 . .
H H16 0.9906 -0.1978 0.3143 0.085 Uiso calc R 1 1 . .
C C17 0.8584(4) -0.0551(3) 0.28114(12) 0.0667(8) Uani d . 1 1 . .
H H17 0.8097 -0.1209 0.2611 0.080 Uiso calc R 1 1 . .
C C18 0.8208(3) 0.0898(3) 0.27956(10) 0.0535(7) Uani d . 1 1 . .
H H18 0.7463 0.1197 0.2585 0.064 Uiso calc R 1 1 . .
C C19 0.7301(4) 0.5638(3) 0.27324(12) 0.0756(9) Uani d . 1 1 . .
H H19A 0.8236 0.5941 0.2608 0.113 Uiso calc R 1 1 . .
H H19B 0.7130 0.6073 0.3049 0.113 Uiso calc R 1 1 . .
H H19C 0.6546 0.5929 0.2506 0.113 Uiso calc R 1 1 . .
C C20 0.4220(3) 0.2764(4) 0.36868(12) 0.0714(9) Uani d . 1 1 . .
H H20A 0.4243 0.2312 0.4006 0.107 Uiso calc R 1 1 . .
H H20B 0.3621 0.2205 0.3467 0.107 Uiso calc R 1 1 . .
H H20C 0.3820 0.3715 0.3717 0.107 Uiso calc R 1 1 . .
C C21 0.9216(3) 0.4863(3) 0.38323(9) 0.0447(6) Uani d . 1 1 . .
C C22 0.8900(3) 0.5401(3) 0.43507(9) 0.0444(6) Uani d . 1 1 A .
H H22A 0.9070 0.4641 0.4590 0.053 Uiso calc R 1 1 . .
H H22B 0.7889 0.5711 0.4377 0.053 Uiso calc R 1 1 . .
C C23 0.9909(3) 0.7090(3) 0.50966(9) 0.0471(6) Uani d U 1 1 A .
C C24 0.9507(4) 0.7112(5) 0.59575(11) 0.0869(12) Uani d U 1 1 . .
N N1 0.8240(2) 0.3941(2) 0.36250(7) 0.0391(4) Uani d . 1 1 . .
N N2 1.0669(3) 0.8047(3) 0.53206(9) 0.0749(8) Uani d . 1 1 . .
N N3 1.0440(3) 0.8048(3) 0.58237(9) 0.0874(10) Uani d . 1 1 A .
O O1 0.4720(3) 0.3740(3) 0.27404(9) 0.1004(9) Uani d . 1 1 . .
O O2 1.0350(2) 0.5239(2) 0.36260(7) 0.0672(6) Uani d . 1 1 . .
S S1 1.01181(9) 0.68920(7) 0.44633(2) 0.0565(2) Uani d U 1 1 . .
S S2 0.88298(10) 0.60962(11) 0.54817(3) 0.0817(3) Uani d . 1 1 A .
C C25A 0.884(3) 0.715(3) 0.6474(4) 0.123(7) Uani d P 0.69(4) 1 A 1
H H25A 0.8855 0.6198 0.6613 0.185 Uiso calc PR 0.69(4) 1 A 1
H H25B 0.7853 0.7490 0.6455 0.185 Uiso calc PR 0.69(4) 1 A 1
H H25C 0.9407 0.7784 0.6680 0.185 Uiso calc PR 0.69(4) 1 A 1
C C25B 0.951(3) 0.649(3) 0.6513(6) 0.076(6) Uani d PU 0.31(4) 1 A 2
H H25D 1.0483 0.6177 0.6598 0.113 Uiso calc PR 0.31(4) 1 A 2
H H25E 0.8853 0.5682 0.6534 0.113 Uiso calc PR 0.31(4) 1 A 2
H H25F 0.9202 0.7224 0.6738 0.113 Uiso calc PR 0.31(4) 1 A 2

loop_
_atom_site_aniso_label
_atom_site_aniso_U_11
_atom_site_aniso_U_22
_atom_site_aniso_U_33
_atom_site_aniso_U_12
_atom_site_aniso_U_13
_atom_site_aniso_U_23
C2 0.0469(13) 0.0527(15) 0.0307(11) -0.0076(12) 0.0032(10) -0.0014(10)
C3 0.0618(16) 0.0515(15) 0.0360(13) 0.0021(13) -0.0031(11) -0.0025(12)
C4 0.0517(15) 0.0668(18) 0.0485(15) 0.0017(13) -0.0114(12) -0.0039(13)
C5 0.0402(13) 0.0516(15) 0.0485(14) -0.0038(11) -0.0022(11) -0.0039(12)
C6 0.0387(12) 0.0446(13) 0.0393(12) 0.0024(10) 0.0010(10) -0.0030(11)
C7 0.0361(12) 0.0488(15) 0.0411(13) -0.0055(11) 0.0021(10) -0.0002(11)
C8 0.0613(17) 0.0627(17) 0.0456(15) -0.0139(14) 0.0082(13) -0.0046(14)
C9 0.088(2) 0.100(3) 0.0400(15) -0.036(2) 0.0062(15) -0.0004(18)
C10 0.074(2) 0.093(3) 0.063(2) -0.032(2) -0.0199(17) 0.030(2)
C11 0.0616(19) 0.071(2) 0.082(2) 0.0007(16) -0.0033(17) 0.0289(19)
C12 0.0499(14) 0.0580(16) 0.0597(17) 0.0043(13) 0.0076(13) 0.0088(14)
C13 0.0428(13) 0.0522(14) 0.0344(11) -0.0030(12) 0.0071(10) -0.0059(11)
C14 0.0457(14) 0.0730(18) 0.0520(15) 0.0061(15) 0.0007(13) -0.0141(13)
C15 0.0548(18) 0.083(2) 0.0684(19) 0.0264(17) 0.0023(15) -0.0010(17)
C16 0.069(2) 0.0571(17) 0.085(2) 0.0112(17) 0.0170(17) -0.0013(17)
C17 0.072(2) 0.0482(16) 0.080(2) -0.0047(15) 0.0036(17) -0.0152(15)
C18 0.0551(16) 0.0556(16) 0.0499(15) -0.0007(13) -0.0023(12) -0.0042(13)
C19 0.096(3) 0.0586(18) 0.072(2) 0.0069(18) 0.0009(19) 0.0069(17)
C20 0.0438(15) 0.100(3) 0.0701(19) -0.0074(16) 0.0006(14) -0.0088(19)
C21 0.0460(14) 0.0477(14) 0.0404(13) -0.0020(12) 0.0018(11) -0.0019(11)
C22 0.0424(12) 0.0435(13) 0.0474(14) -0.0041(11) 0.0012(11) -0.0111(11)
C23 0.0478(13) 0.0401(13) 0.0533(14) -0.0038(12) -0.0056(12) -0.0073(11)
C24 0.085(2) 0.128(3) 0.0478(16) -0.058(2) 0.0071(16) -0.0245(19)
N1 0.0402(10) 0.0430(11) 0.0342(9) -0.0039(9) 0.0017(8) -0.0036(9)
N2 0.097(2) 0.0737(17) 0.0540(14) -0.0434(16) 0.0062(13) -0.0155(13)
N3 0.106(2) 0.105(2) 0.0513(14) -0.057(2) 0.0087(14) -0.0253(15)
O1 0.0660(14) 0.159(2) 0.0759(14) -0.0036(16) -0.0281(12) 0.0246(16)
O2 0.0582(12) 0.0878(14) 0.0554(11) -0.0297(11) 0.0149(10) -0.0213(10)
S1 0.0768(5) 0.0470(3) 0.0457(3) -0.0182(3) 0.0007(3) -0.0046(3)
S2 0.0872(6) 0.1083(7) 0.0495(4) -0.0573(5) 0.0084(4) -0.0189(4)
C25A 0.122(10) 0.190(16) 0.058(4) -0.076(11) 0.007(5) -0.031(6)
C25B 0.077(11) 0.117(14) 0.033(5) -0.028(9) 0.015(6) -0.015(6)

loop_
_atom_type_symbol
_atom_type_description
_atom_type_scat_dispersion_real
_atom_type_scat_dispersion_imag
_atom_type_scat_source
C C 0.0033 0.0016 'International Tables Vol C Tables 4.2.6.8 and 6.1.1.4'
H H 0.0000 0.0000 'International Tables Vol C Tables 4.2.6.8 and 6.1.1.4'
N N 0.0061 0.0033 'International Tables Vol C Tables 4.2.6.8 and 6.1.1.4'
O O 0.0106 0.0060 'International Tables Vol C Tables 4.2.6.8 and 6.1.1.4'
S S 0.1246 0.1234 'International Tables Vol C Tables 4.2.6.8 and 6.1.1.4'

loop_
_geom_angle_atom_site_label_1
_geom_angle_atom_site_label_2
_geom_angle_atom_site_label_3
_geom_angle
N1 C2 C3 108.3(2)
N1 C2 C13 110.96(19)
C3 C2 C13 117.2(2)
N1 C2 H2 106.6
C3 C2 H2 106.6
C13 C2 H2 106.6
C4 C3 C19 108.9(2)
C4 C3 C2 112.4(2)
C19 C3 C2 111.4(2)
C4 C3 H3 108.0
C19 C3 H3 108.0
C2 C3 H3 108.0
O1 C4 C5 122.1(3)
O1 C4 C3 120.6(3)
C5 C4 C3 117.3(2)
C4 C5 C20 112.2(2)
C4 C5 C6 112.2(2)
C20 C5 C6 111.0(2)
C4 C5 H5 107.0
C20 C5 H5 107.0
C6 C5 H5 107.0
N1 C6 C7 113.06(18)
N1 C6 C5 111.39(18)
C7 C6 C5 110.1(2)
N1 C6 H6 107.3
C7 C6 H6 107.3
C5 C6 H6 107.3
C8 C7 C12 118.5(2)
C8 C7 C6 120.0(2)
C12 C7 C6 121.4(2)
C7 C8 C9 120.3(3)
C7 C8 H8 119.8
C9 C8 H8 119.8
C10 C9 C8 120.8(3)
C10 C9 H9 119.6
C8 C9 H9 119.6
C11 C10 C9 119.3(3)
C11 C10 H10 120.3
C9 C10 H10 120.3
C10 C11 C12 120.6(3)
C10 C11 H11 119.7
C12 C11 H11 119.7
C7 C12 C11 120.4(3)
C7 C12 H12 119.8
C11 C12 H12 119.8
C18 C13 C14 117.4(2)
C18 C13 C2 125.1(2)
C14 C13 C2 117.5(2)
C15 C14 C13 121.2(3)
C15 C14 H14 119.4
C13 C14 H14 119.4
C14 C15 C16 120.8(3)
C14 C15 H15 119.6
C16 C15 H15 119.6
C17 C16 C15 119.3(3)
C17 C16 H16 120.4
C15 C16 H16 120.4
C16 C17 C18 119.9(3)
C16 C17 H17 120.1
C18 C17 H17 120.1
C13 C18 C17 121.4(3)
C13 C18 H18 119.3
C17 C18 H18 119.3
C3 C19 H19A 109.5
C3 C19 H19B 109.5
H19A C19 H19B 109.5
C3 C19 H19C 109.5
H19A C19 H19C 109.5
H19B C19 H19C 109.5
C5 C20 H20A 109.5
C5 C20 H20B 109.5
H20A C20 H20B 109.5
C5 C20 H20C 109.5
H20A C20 H20C 109.5
H20B C20 H20C 109.5
O2 C21 N1 123.1(2)
O2 C21 C22 119.2(2)
N1 C21 C22 117.7(2)
C21 C22 S1 106.97(17)
C21 C22 H22A 110.3
S1 C22 H22A 110.3
C21 C22 H22B 110.3
S1 C22 H22B 110.3
H22A C22 H22B 108.6
N2 C23 S2 113.6(2)
N2 C23 S1 118.8(2)
S2 C23 S1 127.58(15)
N3 C24 C25A 120.8(5)
N3 C24 C25B 120.7(8)
N3 C24 S2 113.9(2)
C25A C24 S2 124.0(4)
C25B C24 S2 120.2(8)
C21 N1 C2 116.55(19)
C21 N1 C6 122.68(19)
C2 N1 C6 119.78(18)
C23 N2 N3 112.7(2)
C24 N3 N2 112.5(2)
C23 S1 C22 100.39(12)
C23 S2 C24 87.25(14)
C24 C25A H25A 109.5
C24 C25A H25B 109.5
C24 C25A H25C 109.5
C24 C25B H25D 109.5
C24 C25B H25E 109.5
H25D C25B H25E 109.5
C24 C25B H25F 109.5
H25D C25B H25F 109.5
H25E C25B H25F 109.5

loop_
_geom_bond_atom_site_label_1
_geom_bond_atom_site_label_2
_geom_bond_distance
C2 N1 1.481(3)
C2 C3 1.519(3)
C2 C13 1.520(3)
C2 H2 0.9800
C3 C4 1.515(4)
C3 C19 1.516(4)
C3 H3 0.9800
C4 O1 1.197(3)
C4 C5 1.503(4)
C5 C20 1.515(4)
C5 C6 1.552(3)
C5 H5 0.9800
C6 N1 1.484(3)
C6 C7 1.525(3)
C6 H6 0.9800
C7 C8 1.375(4)
C7 C12 1.381(4)
C8 C9 1.380(4)
C8 H8 0.9300
C9 C10 1.365(5)
C9 H9 0.9300
C10 C11 1.361(5)
C10 H10 0.9300
C11 C12 1.382(4)
C11 H11 0.9300
C12 H12 0.9300
C13 C18 1.376(4)
C13 C14 1.387(4)
C14 C15 1.366(4)
C14 H14 0.9300
C15 C16 1.370(5)
C15 H15 0.9300
C16 C17 1.367(4)
C16 H16 0.9300
C17 C18 1.389(4)
C17 H17 0.9300
C18 H18 0.9300
C19 H19A 0.9600
C19 H19B 0.9600
C19 H19C 0.9600
C20 H20A 0.9600
C20 H20B 0.9600
C20 H20C 0.9600
C21 O2 1.227(3)
C21 N1 1.357(3)
C21 C22 1.516(3)
C22 S1 1.802(2)
C22 H22A 0.9700
C22 H22B 0.9700
C23 N2 1.280(3)
C23 S2 1.705(3)
C23 S1 1.733(3)
C24 N3 1.270(4)
C24 C25A 1.523(10)
C24 C25B 1.61(2)
C24 S2 1.711(3)
N2 N3 1.377(3)
C25A H25A 0.9600
C25A H25B 0.9600
C25A H25C 0.9600
C25B H25D 0.9600
C25B H25E 0.9600
C25B H25F 0.9600

loop_
_geom_hbond_atom_site_label_D
_geom_hbond_atom_site_label_H
_geom_hbond_atom_site_label_A
_geom_hbond_site_symmetry_A
_geom_hbond_distance_DH
_geom_hbond_distance_HA
_geom_hbond_distance_DA
_geom_hbond_angle_DHA
C6 H6 N3 3_466 0.98 2.48 3.460(4) 174.5
C22 H22B N2 3_466 0.97 2.47 3.403(4) 160.7
C22 H22B N3 3_466 0.97 2.57 3.505(4) 160.8

loop_
_geom_torsion_atom_site_label_1
_geom_torsion_atom_site_label_2
_geom_torsion_atom_site_label_3
_geom_torsion_atom_site_label_4
_geom_torsion
N1 C2 C3 C4 -52.8(3)
C13 C2 C3 C4 73.6(3)
N1 C2 C3 C19 69.8(3)
C13 C2 C3 C19 -163.8(2)
C19 C3 C4 O1 64.1(4)
C2 C3 C4 O1 -171.9(3)
C19 C3 C4 C5 -115.6(3)
C2 C3 C4 C5 8.4(3)
O1 C4 C5 C20 -13.2(4)
C3 C4 C5 C20 166.4(3)
O1 C4 C5 C6 -139.0(3)
C3 C4 C5 C6 40.6(3)
C4 C5 C6 N1 -43.1(3)
C20 C5 C6 N1 -169.6(2)
C4 C5 C6 C7 -169.4(2)
C20 C5 C6 C7 64.1(3)
N1 C6 C7 C8 121.4(2)
C5 C6 C7 C8 -113.2(3)
N1 C6 C7 C12 -59.6(3)
C5 C6 C7 C12 65.8(3)
C12 C7 C8 C9 1.9(4)
C6 C7 C8 C9 -179.0(2)
C7 C8 C9 C10 -0.7(5)
C8 C9 C10 C11 -0.6(5)
C9 C10 C11 C12 0.7(5)
C8 C7 C12 C11 -1.8(4)
C6 C7 C12 C11 179.2(3)
C10 C11 C12 C7 0.5(5)
N1 C2 C13 C18 124.6(2)
C3 C2 C13 C18 -0.5(3)
N1 C2 C13 C14 -55.0(3)
C3 C2 C13 C14 179.8(2)
C18 C13 C14 C15 -3.8(4)
C2 C13 C14 C15 175.8(3)
C13 C14 C15 C16 2.2(5)
C14 C15 C16 C17 1.0(5)
C15 C16 C17 C18 -2.2(5)
C14 C13 C18 C17 2.5(4)
C2 C13 C18 C17 -177.1(3)
C16 C17 C18 C13 0.5(5)
O2 C21 C22 S1 15.4(3)
N1 C21 C22 S1 -166.73(18)
O2 C21 N1 C2 -5.2(4)
C22 C21 N1 C2 177.0(2)
O2 C21 N1 C6 -173.8(2)
C22 C21 N1 C6 8.5(3)
C3 C2 N1 C21 -117.4(2)
C13 C2 N1 C21 112.6(2)
C3 C2 N1 C6 51.5(3)
C13 C2 N1 C6 -78.4(3)
C7 C6 N1 C21 -70.2(3)
C5 C6 N1 C21 165.2(2)
C7 C6 N1 C2 121.6(2)
C5 C6 N1 C2 -3.0(3)
S2 C23 N2 N3 0.2(4)
S1 C23 N2 N3 -177.5(2)
C25A C24 N3 N2 -166.3(15)
C25B C24 N3 N2 156.0(14)
S2 C24 N3 N2 1.3(5)
C23 N2 N3 C24 -1.0(5)
N2 C23 S1 C22 177.6(2)
S2 C23 S1 C22 0.2(2)
C21 C22 S1 C23 -167.14(17)
N2 C23 S2 C24 0.4(3)
S1 C23 S2 C24 177.8(2)
N3 C24 S2 C23 -1.0(3)
C25A C24 S2 C23 166.2(16)
C25B C24 S2 C23 -155.8(14)
